data_7104309
loop_
_publ_author_name
'Tzadka Bukhaltsev, Ella'
'Goldberg, Israel'
'Vigalok, Arkadi'

_publ_section_title
;
 Entry to new N,O-ligands from oxygen-depleted calixarenes.
;
_journal_issue 15
_journal_name_full 'Chemical communications (Cambridge, England)'
_journal_page_first 2041
_journal_page_last 2043
_journal_paper_doi 10.1039/b816343j
_journal_volume 34
_journal_year 2009
_chemical_formula_moiety 'C62 H68 Cl2 N6 O2 Ti, 1.721(C H Cl3)'
_chemical_formula_sum 'C63.72 H69.72 Cl7.16 N6 O2 Ti'
_chemical_formula_weight 1253.44
_chemical_name_systematic
;
?
;
_space_group_IT_number 2
_symmetry_cell_setting triclinic
_symmetry_space_group_name_Hall '-P 1'
_symmetry_space_group_name_H-M 'P -1'
_atom_sites_solution_hydrogens geom
_atom_sites_solution_primary direct
_atom_sites_solution_secondary difmap
_audit_creation_method SHELXL-97
_cell_angle_alpha 83.9380(19)
_cell_angle_beta 75.0364(13)
_cell_angle_gamma 71.1954(17)
_cell_formula_units_Z 2
_cell_length_a 12.3623(4)
_cell_length_b 16.3201(4)
_cell_length_c 19.1318(7)
_cell_measurement_reflns_used 8546
_cell_measurement_temperature 110(2)
_cell_measurement_theta_max 27.48
_cell_measurement_theta_min 1.45
_cell_volume 3528.9(2)
_computing_cell_refinement Denzo
_computing_data_collection 'Collect, Nonius B.V.'
_computing_data_reduction 'Denzo & Scalepack'
_computing_structure_refinement 'SHELXL-97 (Sheldrick, 1997)'
_computing_structure_solution SIR-97
_diffrn_ambient_temperature 110(2)
_diffrn_detector_area_resol_mean 12.8
_diffrn_measured_fraction_theta_full 0.981
_diffrn_measured_fraction_theta_max 0.981
_diffrn_measurement_device_type 'Nonius KappaCCD'
_diffrn_measurement_method '1 deg. \f and \w scans'
_diffrn_radiation_monochromator graphite
_diffrn_radiation_source 'fine-focus sealed tube'
_diffrn_radiation_type MoK\a
_diffrn_radiation_wavelength 0.71073
_diffrn_reflns_av_R_equivalents 0.0440
_diffrn_reflns_av_sigmaI/netI 0.0685
_diffrn_reflns_limit_h_max 16
_diffrn_reflns_limit_h_min 0
_diffrn_reflns_limit_k_max 21
_diffrn_reflns_limit_k_min -19
_diffrn_reflns_limit_l_max 24
_diffrn_reflns_limit_l_min -23
_diffrn_reflns_number 31509
_diffrn_reflns_theta_full 27.46
_diffrn_reflns_theta_max 27.46
_diffrn_reflns_theta_min 1.92
_diffrn_standards_number 0
_exptl_absorpt_coefficient_mu 0.436
_exptl_absorpt_correction_type none
_exptl_crystal_colour red
_exptl_crystal_density_diffrn 1.181
_exptl_crystal_density_method 'not measured'
_exptl_crystal_description prism
_exptl_crystal_F_000 1307.6
_exptl_crystal_size_max 0.45
_exptl_crystal_size_mid 0.25
_exptl_crystal_size_min 0.10
_refine_diff_density_max 1.648
_refine_diff_density_min -0.848
_refine_diff_density_rms 0.095
_refine_ls_extinction_method none
_refine_ls_goodness_of_fit_ref 1.150
_refine_ls_hydrogen_treatment constr
_refine_ls_matrix_type full
_refine_ls_number_parameters 745
_refine_ls_number_reflns 15836
_refine_ls_number_restraints 24
_refine_ls_restrained_S_all 1.151
_refine_ls_R_factor_all 0.1111
_refine_ls_R_factor_gt 0.0753
_refine_ls_shift/su_max 0.044
_refine_ls_shift/su_mean 0.003
_refine_ls_structure_factor_coef Fsqd
_refine_ls_weighting_details 'calc w=1/[\s^2^(Fo^2^)+(0.1364P)^2^+0.0000P] where P=(Fo^2^+2Fc^2^)/3'
_refine_ls_weighting_scheme calc
_refine_ls_wR_factor_gt 0.2135
_refine_ls_wR_factor_ref 0.2349
_reflns_number_gt 10522
_reflns_number_total 15836
_reflns_threshold_expression >2sigma(I)
_cod_data_source_file b816343j.txt
_cod_data_source_block ar38sq
_cod_database_code 7104309

loop_
_symmetry_equiv_pos_as_xyz
'x, y, z'
'-x, -y, -z'

loop_
_atom_site_label
_atom_site_type_symbol
_atom_site_fract_x
_atom_site_fract_y
_atom_site_fract_z
_atom_site_U_iso_or_equiv
_atom_site_adp_type
_atom_site_occupancy
_atom_site_symmetry_multiplicity
_atom_site_calc_flag
_atom_site_refinement_flags
_atom_site_disorder_assembly
_atom_site_disorder_group
Ti1 Ti 0.13589(5) 0.25055(3) 0.91674(3) 0.01997(16) Uani 1 1 d . . .
Cl2 Cl -0.05339(7) 0.33637(5) 0.98442(4) 0.0271(2) Uani 1 1 d . . .
Cl3 Cl 0.17015(7) 0.16658(4) 1.02458(4) 0.02474(19) Uani 1 1 d . . .
O4 O 0.27693(18) 0.18182(12) 0.86742(12) 0.0229(5) Uani 1 1 d . . .
O5 O 0.10301(19) 0.32068(13) 0.83869(12) 0.0248(5) Uani 1 1 d . . .
C6 C -0.0506(3) 0.28224(19) 0.76452(19) 0.0297(8) Uani 1 1 d . . .
H6A H -0.1115 0.2858 0.7384 0.036 Uiso 1 1 calc R . .
H6B H -0.0813 0.2698 0.8163 0.036 Uiso 1 1 calc R . .
C7 C -0.0242(3) 0.36702(19) 0.75642(18) 0.0254(7) Uani 1 1 d . . .
C8 C -0.0703(3) 0.42955(19) 0.70757(18) 0.0273(7) Uani 1 1 d . . .
H8 H -0.1225 0.4188 0.6835 0.033 Uiso 1 1 calc R . .
C9 C -0.0436(3) 0.50714(19) 0.69225(17) 0.0265(7) Uani 1 1 d . . .
C10 C 0.0332(3) 0.51993(19) 0.72935(18) 0.0268(7) Uani 1 1 d . . .
H10 H 0.0535 0.5721 0.7201 0.032 Uiso 1 1 calc R . .
C11 C 0.0811(3) 0.46044(19) 0.77879(17) 0.0253(7) Uani 1 1 d . . .
C12 C 0.0528(3) 0.38255(18) 0.79275(17) 0.0236(7) Uani 1 1 d . . .
C13 C 0.1610(3) 0.48302(19) 0.81674(19) 0.0281(7) Uani 1 1 d . . .
H13A H 0.1316 0.4778 0.8698 0.034 Uiso 1 1 calc R . .
H13B H 0.1596 0.5438 0.8047 0.034 Uiso 1 1 calc R . .
C14 C 0.2871(3) 0.4232(2) 0.79405(19) 0.0292(8) Uani 1 1 d . . .
C15 C 0.3515(4) 0.4225(2) 0.7223(2) 0.0365(9) Uani 1 1 d . . .
H15 H 0.3186 0.4634 0.6883 0.044 Uiso 1 1 calc R . .
C16 C 0.4626(4) 0.3633(2) 0.6992(2) 0.0389(9) Uani 1 1 d . A .
C17 C 0.5043(3) 0.2996(2) 0.7482(2) 0.0358(9) Uani 1 1 d . . .
H17 H 0.5766 0.2554 0.7321 0.043 Uiso 1 1 calc R . .
C18 C 0.4430(3) 0.2985(2) 0.82033(19) 0.0274(7) Uani 1 1 d . . .
C19 C 0.3375(3) 0.36514(19) 0.84418(17) 0.0228(7) Uani 1 1 d . . .
C20 C 0.4847(3) 0.2241(2) 0.8714(2) 0.0305(8) Uani 1 1 d . . .
H20A H 0.5646 0.2203 0.8752 0.037 Uiso 1 1 calc R . .
H20B H 0.4314 0.2350 0.9202 0.037 Uiso 1 1 calc R . .
C21 C 0.4873(3) 0.13932(19) 0.84477(18) 0.0269(7) Uani 1 1 d . . .
C22 C 0.5957(3) 0.0776(2) 0.81852(19) 0.0303(8) Uani 1 1 d . . .
H22 H 0.6653 0.0889 0.8211 0.036 Uiso 1 1 calc R . .
C23 C 0.6064(3) 0.0006(2) 0.78891(19) 0.0287(7) Uani 1 1 d . . .
C24 C 0.5023(3) -0.0143(2) 0.78844(19) 0.0289(8) Uani 1 1 d . . .
H24 H 0.5070 -0.0673 0.7698 0.035 Uiso 1 1 calc R . .
C25 C 0.3914(3) 0.04421(19) 0.81385(18) 0.0245(7) Uani 1 1 d . . .
C26 C 0.3840(3) 0.12202(19) 0.84270(17) 0.0236(7) Uani 1 1 d . . .
C27 C 0.2826(3) 0.02345(19) 0.80863(18) 0.0254(7) Uani 1 1 d . . .
H27A H 0.3052 -0.0366 0.7923 0.030 Uiso 1 1 calc R . .
H27B H 0.2275 0.0279 0.8569 0.030 Uiso 1 1 calc R . .
C28 C 0.2224(3) 0.08573(19) 0.75566(18) 0.0251(7) Uani 1 1 d . . .
C29 C 0.2848(3) 0.0950(2) 0.68448(19) 0.0324(8) Uani 1 1 d . . .
H29 H 0.3618 0.0566 0.6679 0.039 Uiso 1 1 calc R . .
C30 C 0.2370(4) 0.1589(2) 0.63766(19) 0.0371(9) Uani 1 1 d . B .
C31 C 0.1271(3) 0.2170(2) 0.66377(19) 0.0354(9) Uani 1 1 d . . .
H31 H 0.0957 0.2632 0.6330 0.042 Uiso 1 1 calc R . .
C32 C 0.0612(3) 0.2098(2) 0.73395(18) 0.0277(7) Uani 1 1 d . . .
C33 C 0.1074(3) 0.14025(18) 0.77789(17) 0.0230(7) Uani 1 1 d . . .
N34 N 0.2031(2) 0.33610(15) 0.95937(14) 0.0218(6) Uani 1 1 d . . .
N35 N 0.1651(2) 0.36082(16) 1.02704(14) 0.0241(6) Uani 1 1 d . . .
N36 N 0.2187(2) 0.41719(15) 1.03286(14) 0.0231(6) Uani 1 1 d . . .
C37 C 0.2917(3) 0.42969(19) 0.96917(17) 0.0240(7) Uani 1 1 d . . .
H37 H 0.3394 0.4669 0.9594 0.029 Uiso 1 1 calc R . .
C38 C 0.2813(3) 0.37686(18) 0.92230(17) 0.0227(7) Uani 1 1 d . . .
C39 C 0.1832(3) 0.46341(19) 1.10126(18) 0.0250(7) Uani 1 1 d . . .
H39A H 0.1464 0.4292 1.1404 0.030 Uiso 1 1 calc R . .
H39B H 0.1231 0.5197 1.0966 0.030 Uiso 1 1 calc R . .
C40 C 0.2831(3) 0.4795(2) 1.12234(17) 0.0246(7) Uani 1 1 d . . .
C41 C 0.3508(3) 0.4185(2) 1.16331(19) 0.0308(8) Uani 1 1 d . . .
H41 H 0.3362 0.3646 1.1760 0.037 Uiso 1 1 calc R . .
C42 C 0.4388(3) 0.4357(3) 1.1857(2) 0.0403(9) Uani 1 1 d . . .
H42 H 0.4844 0.3936 1.2135 0.048 Uiso 1 1 calc R . .
C43 C 0.4606(3) 0.5142(3) 1.1676(2) 0.0382(9) Uani 1 1 d . . .
H43 H 0.5197 0.5266 1.1842 0.046 Uiso 1 1 calc R . .
C44 C 0.3967(3) 0.5744(2) 1.1255(2) 0.0391(9) Uani 1 1 d . . .
H44 H 0.4138 0.6273 1.1114 0.047 Uiso 1 1 calc R . .
C45 C 0.3077(3) 0.5576(2) 1.1037(2) 0.0317(8) Uani 1 1 d . . .
H45 H 0.2628 0.5998 1.0756 0.038 Uiso 1 1 calc R . .
N46 N 0.0381(2) 0.16275(15) 0.91111(14) 0.0222(6) Uani 1 1 d . . .
N47 N -0.0326(2) 0.13877(15) 0.96906(15) 0.0244(6) Uani 1 1 d . . .
N48 N -0.0803(2) 0.08913(15) 0.94451(15) 0.0243(6) Uani 1 1 d . . .
C49 C -0.0421(3) 0.08028(19) 0.87264(18) 0.0251(7) Uani 1 1 d . . .
H49 H -0.0642 0.0482 0.8431 0.030 Uiso 1 1 calc R . .
C50 C 0.0353(3) 0.12689(18) 0.85064(18) 0.0237(7) Uani 1 1 d . . .
C51 C -0.1640(3) 0.05217(19) 0.99618(19) 0.0273(7) Uani 1 1 d . . .
H51A H -0.1396 0.0391 1.0425 0.033 Uiso 1 1 calc R . .
H51B H -0.1600 -0.0032 0.9773 0.033 Uiso 1 1 calc R . .
C52 C -0.2886(3) 0.10970(19) 1.01049(18) 0.0259(7) Uani 1 1 d . . .
C53 C -0.3789(3) 0.0734(2) 1.01902(19) 0.0300(8) Uani 1 1 d . . .
H53 H -0.3605 0.0135 1.0110 0.036 Uiso 1 1 calc R . .
C54 C -0.4963(3) 0.1244(2) 1.0393(2) 0.0358(8) Uani 1 1 d . . .
H54 H -0.5575 0.0993 1.0450 0.043 Uiso 1 1 calc R . .
C55 C -0.5230(3) 0.2111(2) 1.0508(2) 0.0381(9) Uani 1 1 d . . .
H55 H -0.6030 0.2455 1.0651 0.046 Uiso 1 1 calc R . .
C56 C -0.4346(3) 0.2489(2) 1.0417(2) 0.0362(9) Uani 1 1 d . . .
H56 H -0.4538 0.3091 1.0490 0.043 Uiso 1 1 calc R . .
C57 C -0.3180(3) 0.1984(2) 1.02180(19) 0.0311(8) Uani 1 1 d . . .
H57 H -0.2573 0.2243 1.0158 0.037 Uiso 1 1 calc R . .
C58 C -0.0879(3) 0.57314(19) 0.63498(18) 0.0301(8) Uani 1 1 d . . .
C59 C -0.1371(4) 0.6650(2) 0.6659(2) 0.0383(9) Uani 1 1 d . . .
H59A H -0.2012 0.6667 0.7090 0.057 Uiso 1 1 calc R . .
H59B H -0.1669 0.7067 0.6294 0.057 Uiso 1 1 calc R . .
H59C H -0.0744 0.6799 0.6792 0.057 Uiso 1 1 calc R . .
C60 C -0.1848(4) 0.5540(2) 0.6096(2) 0.0397(9) Uani 1 1 d . . .
H60A H -0.1513 0.5006 0.5821 0.060 Uiso 1 1 calc R . .
H60B H -0.2188 0.6021 0.5787 0.060 Uiso 1 1 calc R . .
H60C H -0.2463 0.5471 0.6517 0.060 Uiso 1 1 calc R . .
C61 C 0.0163(4) 0.5704(2) 0.5702(2) 0.0393(9) Uani 1 1 d . . .
H61A H 0.0765 0.5861 0.5857 0.059 Uiso 1 1 calc R . .
H61B H -0.0107 0.6115 0.5324 0.059 Uiso 1 1 calc R . .
H61C H 0.0498 0.5118 0.5510 0.059 Uiso 1 1 calc R . .
C62 C 0.5389(3) 0.3739(2) 0.62159(18) 0.0626(14) Uani 1 1 d D . .
C63A C 0.6424(6) 0.2940(4) 0.5940(4) 0.061(3) Uiso 0.664(11) 1 d PD A 1
H63A H 0.6132 0.2450 0.5934 0.091 Uiso 0.664(11) 1 calc PR A 1
H63B H 0.6967 0.2797 0.6260 0.091 Uiso 0.664(11) 1 calc PR A 1
H63C H 0.6838 0.3059 0.5449 0.091 Uiso 0.664(11) 1 calc PR A 1
C64A C 0.4611(5) 0.4005(4) 0.5673(3) 0.051(2) Uiso 0.664(11) 1 d PD A 1
H64A H 0.3991 0.4550 0.5819 0.077 Uiso 0.664(11) 1 calc PR A 1
H64B H 0.4253 0.3553 0.5660 0.077 Uiso 0.664(11) 1 calc PR A 1
H64C H 0.5091 0.4082 0.5190 0.077 Uiso 0.664(11) 1 calc PR A 1
C65A C 0.5867(8) 0.4482(4) 0.6268(5) 0.062(3) Uiso 0.664(11) 1 d PD A 1
H65A H 0.6285 0.4626 0.5785 0.093 Uiso 0.664(11) 1 calc PR A 1
H65B H 0.6409 0.4306 0.6589 0.093 Uiso 0.664(11) 1 calc PR A 1
H65C H 0.5211 0.4991 0.6463 0.093 Uiso 0.664(11) 1 calc PR A 1
C63B C 0.5800(12) 0.2820(4) 0.5930(7) 0.064(5) Uiso 0.336(11) 1 d PD A 2
H63D H 0.5125 0.2601 0.6016 0.097 Uiso 0.336(11) 1 calc PR A 2
H63E H 0.6383 0.2442 0.6181 0.097 Uiso 0.336(11) 1 calc PR A 2
H63F H 0.6156 0.2829 0.5409 0.097 Uiso 0.336(11) 1 calc PR A 2
C64B C 0.4858(13) 0.4375(7) 0.5658(7) 0.064(8) Uiso 0.336(11) 1 d PD A 2
H64D H 0.4561 0.4963 0.5845 0.096 Uiso 0.336(11) 1 calc PR A 2
H64E H 0.4210 0.4217 0.5563 0.096 Uiso 0.336(11) 1 calc PR A 2
H64F H 0.5464 0.4354 0.5207 0.096 Uiso 0.336(11) 1 calc PR A 2
C65B C 0.6454(8) 0.3953(9) 0.6320(7) 0.068(5) Uiso 0.336(11) 1 d PD A 2
H65D H 0.7117 0.3758 0.5902 0.103 Uiso 0.336(11) 1 calc PR A 2
H65E H 0.6671 0.3658 0.6760 0.103 Uiso 0.336(11) 1 calc PR A 2
H65F H 0.6256 0.4580 0.6365 0.103 Uiso 0.336(11) 1 calc PR A 2
C66 C 0.7251(3) -0.0658(2) 0.7575(2) 0.0351(8) Uani 1 1 d . . .
C67 C 0.8273(3) -0.0416(3) 0.7718(3) 0.0499(11) Uani 1 1 d . . .
H67A H 0.8290 0.0145 0.7482 0.075 Uiso 1 1 calc R . .
H67B H 0.9017 -0.0860 0.7523 0.075 Uiso 1 1 calc R . .
H67C H 0.8167 -0.0377 0.8240 0.075 Uiso 1 1 calc R . .
C68 C 0.7300(3) -0.1554(2) 0.7919(2) 0.0410(9) Uani 1 1 d . . .
H68A H 0.7264 -0.1543 0.8436 0.061 Uiso 1 1 calc R . .
H68B H 0.8036 -0.1979 0.7683 0.061 Uiso 1 1 calc R . .
H68C H 0.6632 -0.1715 0.7859 0.061 Uiso 1 1 calc R . .
C69 C 0.7390(4) -0.0692(3) 0.6747(2) 0.0485(11) Uani 1 1 d . . .
H69A H 0.6747 -0.0864 0.6660 0.073 Uiso 1 1 calc R . .
H69B H 0.8144 -0.1116 0.6535 0.073 Uiso 1 1 calc R . .
H69C H 0.7368 -0.0120 0.6525 0.073 Uiso 1 1 calc R . .
C70 C 0.3129(3) 0.1641(2) 0.56012(18) 0.0584(13) Uani 1 1 d D . .
C71A C 0.2620(6) 0.2460(3) 0.5176(4) 0.056(2) Uiso 0.591(8) 1 d PD B 1
H71A H 0.2577 0.2971 0.5422 0.084 Uiso 0.591(8) 1 calc PR B 1
H71B H 0.1829 0.2490 0.5145 0.084 Uiso 0.591(8) 1 calc PR B 1
H71C H 0.3127 0.2446 0.4687 0.084 Uiso 0.591(8) 1 calc PR B 1
C72A C 0.4353(4) 0.1617(4) 0.5660(4) 0.062(2) Uiso 0.591(8) 1 d PD B 1
H72A H 0.4778 0.1031 0.5804 0.093 Uiso 0.591(8) 1 calc PR B 1
H72B H 0.4271 0.2026 0.6025 0.093 Uiso 0.591(8) 1 calc PR B 1
H72C H 0.4791 0.1778 0.5191 0.093 Uiso 0.591(8) 1 calc PR B 1
C73A C 0.3258(6) 0.0849(3) 0.5187(4) 0.058(2) Uiso 0.591(8) 1 d PD B 1
H73A H 0.3718 0.0886 0.4690 0.087 Uiso 0.591(8) 1 calc PR B 1
H73B H 0.2477 0.0831 0.5177 0.087 Uiso 0.591(8) 1 calc PR B 1
H73C H 0.3662 0.0321 0.5427 0.087 Uiso 0.591(8) 1 calc PR B 1
C71B C 0.3023(10) 0.2597(3) 0.5429(7) 0.060(3) Uiso 0.409(8) 1 d PD B 2
H71D H 0.3343 0.2810 0.5766 0.090 Uiso 0.409(8) 1 calc PR B 2
H71E H 0.2194 0.2933 0.5478 0.090 Uiso 0.409(8) 1 calc PR B 2
H71F H 0.3466 0.2661 0.4932 0.090 Uiso 0.409(8) 1 calc PR B 2
C72B C 0.4395(5) 0.1092(6) 0.5289(7) 0.054(6) Uiso 0.409(8) 1 d PD B 2
H72D H 0.4717 0.1359 0.4833 0.081 Uiso 0.409(8) 1 calc PR B 2
H72E H 0.4406 0.0509 0.5198 0.081 Uiso 0.409(8) 1 calc PR B 2
H72F H 0.4873 0.1056 0.5634 0.081 Uiso 0.409(8) 1 calc PR B 2
C73B C 0.2375(10) 0.1652(10) 0.5078(7) 0.049(6) Uiso 0.409(8) 1 d PD B 2
H73D H 0.2881 0.1517 0.4591 0.074 Uiso 0.409(8) 1 calc PR B 2
H73E H 0.1799 0.2226 0.5069 0.074 Uiso 0.409(8) 1 calc PR B 2
H73F H 0.1964 0.1218 0.5238 0.074 Uiso 0.409(8) 1 calc PR B 2
C74 C -0.1153(3) 0.2423(2) 1.1481(2) 0.0323(8) Uani 1 1 d . . .
H74 H -0.0668 0.2424 1.0974 0.039 Uiso 1 1 calc R . .
Cl75 Cl -0.25540(8) 0.31990(5) 1.15285(5) 0.0382(2) Uani 1 1 d . . .
Cl76 Cl -0.13044(9) 0.13820(5) 1.17000(6) 0.0443(3) Uani 1 1 d . . .
Cl77 Cl -0.04417(11) 0.26878(6) 1.20582(8) 0.0625(4) Uani 1 1 d . . .
C78 C -0.3988(6) 0.2257(4) 1.3241(4) 0.061(2) Uani 0.721(4) 1 d P . .
H78 H -0.3460 0.2337 1.2763 0.073 Uiso 0.721(4) 1 calc PR . .
Cl79 Cl -0.3362(2) 0.12296(13) 1.35776(12) 0.1009(10) Uani 0.721(4) 1 d P . .
Cl80 Cl -0.5310(2) 0.23281(14) 1.30915(14) 0.0937(9) Uani 0.721(4) 1 d P . .
Cl81 Cl -0.4139(3) 0.30723(16) 1.37832(17) 0.1264(12) Uani 0.721(4) 1 d P . .

loop_
_atom_site_aniso_label
_atom_site_aniso_U_11
_atom_site_aniso_U_22
_atom_site_aniso_U_33
_atom_site_aniso_U_23
_atom_site_aniso_U_13
_atom_site_aniso_U_12
Ti1 0.0221(3) 0.0176(3) 0.0221(3) 0.0007(2) -0.0070(2) -0.0077(2)
Cl2 0.0244(4) 0.0237(4) 0.0311(5) 0.0004(3) -0.0065(3) -0.0047(3)
Cl3 0.0286(4) 0.0219(4) 0.0268(4) 0.0042(3) -0.0114(3) -0.0097(3)
O4 0.0207(11) 0.0218(10) 0.0257(12) -0.0013(8) -0.0060(9) -0.0054(8)
O5 0.0295(13) 0.0217(10) 0.0251(12) 0.0025(8) -0.0100(10) -0.0087(9)
C6 0.0333(19) 0.0271(16) 0.0314(19) 0.0030(13) -0.0151(15) -0.0080(14)
C7 0.0211(17) 0.0262(16) 0.0247(17) 0.0007(12) -0.0054(14) -0.0020(12)
C8 0.0275(18) 0.0250(16) 0.0287(19) -0.0006(13) -0.0123(15) -0.0026(13)
C9 0.0281(18) 0.0243(16) 0.0203(17) 0.0010(12) -0.0031(14) -0.0015(13)
C10 0.037(2) 0.0215(15) 0.0224(17) -0.0006(12) -0.0075(15) -0.0086(13)
C11 0.0307(18) 0.0227(15) 0.0208(17) -0.0012(12) -0.0077(14) -0.0044(13)
C12 0.0291(18) 0.0204(15) 0.0197(16) 0.0010(11) -0.0064(14) -0.0055(12)
C13 0.036(2) 0.0220(15) 0.0286(19) 0.0023(12) -0.0121(15) -0.0093(13)
C14 0.035(2) 0.0298(17) 0.0309(19) 0.0018(13) -0.0117(15) -0.0190(14)
C15 0.050(2) 0.043(2) 0.027(2) 0.0060(15) -0.0130(17) -0.0270(18)
C16 0.044(2) 0.051(2) 0.025(2) -0.0078(16) 0.0012(17) -0.0246(18)
C17 0.031(2) 0.0375(19) 0.040(2) -0.0108(16) -0.0011(17) -0.0146(15)
C18 0.0276(18) 0.0259(16) 0.034(2) -0.0047(13) -0.0069(15) -0.0143(13)
C19 0.0263(17) 0.0240(15) 0.0229(17) -0.0036(12) -0.0053(13) -0.0134(13)
C20 0.0250(18) 0.0272(16) 0.042(2) -0.0065(14) -0.0140(15) -0.0044(13)
C21 0.0269(18) 0.0266(16) 0.0295(19) -0.0029(13) -0.0098(14) -0.0084(13)
C22 0.0265(19) 0.0326(18) 0.035(2) -0.0052(14) -0.0122(15) -0.0076(14)
C23 0.0248(18) 0.0273(16) 0.0321(19) -0.0006(13) -0.0099(15) -0.0032(13)
C24 0.034(2) 0.0213(15) 0.0314(19) -0.0032(13) -0.0112(15) -0.0052(13)
C25 0.0258(18) 0.0246(15) 0.0249(18) 0.0027(12) -0.0103(14) -0.0077(13)
C26 0.0251(17) 0.0232(15) 0.0209(17) 0.0032(12) -0.0072(13) -0.0054(12)
C27 0.0272(18) 0.0201(15) 0.0278(18) -0.0017(12) -0.0060(14) -0.0058(12)
C28 0.0299(18) 0.0241(15) 0.0257(18) -0.0010(12) -0.0102(14) -0.0116(13)
C29 0.037(2) 0.0270(17) 0.032(2) -0.0035(14) -0.0082(16) -0.0073(14)
C30 0.054(2) 0.0338(18) 0.0213(18) 0.0010(14) -0.0088(17) -0.0110(17)
C31 0.054(2) 0.0270(17) 0.0247(19) 0.0016(13) -0.0171(17) -0.0057(16)
C32 0.036(2) 0.0269(16) 0.0238(18) -0.0020(13) -0.0130(15) -0.0091(14)
C33 0.0290(18) 0.0197(14) 0.0250(17) -0.0012(12) -0.0123(14) -0.0092(12)
N34 0.0245(14) 0.0199(12) 0.0229(14) 0.0011(10) -0.0073(11) -0.0087(10)
N35 0.0263(15) 0.0243(13) 0.0246(15) -0.0023(10) -0.0059(12) -0.0113(11)
N36 0.0231(14) 0.0222(13) 0.0245(15) -0.0014(10) -0.0043(11) -0.0083(10)
C37 0.0218(17) 0.0243(15) 0.0252(17) -0.0002(12) -0.0030(13) -0.0082(12)
C38 0.0233(17) 0.0200(14) 0.0258(18) 0.0007(12) -0.0059(13) -0.0085(12)
C39 0.0264(18) 0.0233(15) 0.0255(18) -0.0062(12) -0.0060(14) -0.0064(12)
C40 0.0221(17) 0.0302(16) 0.0201(17) -0.0071(12) 0.0001(13) -0.0079(13)
C41 0.0312(19) 0.0286(17) 0.033(2) 0.0007(14) -0.0083(16) -0.0098(14)
C42 0.034(2) 0.054(2) 0.035(2) 0.0025(17) -0.0154(17) -0.0118(17)
C43 0.032(2) 0.059(2) 0.033(2) -0.0065(17) -0.0093(17) -0.0222(18)
C44 0.038(2) 0.039(2) 0.046(2) 0.0013(16) -0.0091(18) -0.0215(16)
C45 0.038(2) 0.0275(17) 0.035(2) 0.0009(14) -0.0150(16) -0.0120(14)
N46 0.0227(14) 0.0233(13) 0.0233(14) 0.0001(10) -0.0066(11) -0.0099(10)
N47 0.0220(14) 0.0233(13) 0.0289(16) 0.0034(11) -0.0073(12) -0.0086(10)
N48 0.0256(15) 0.0197(12) 0.0305(16) 0.0010(10) -0.0107(12) -0.0082(10)
C49 0.0258(18) 0.0209(15) 0.0313(19) -0.0019(12) -0.0115(14) -0.0068(12)
C50 0.0269(18) 0.0176(14) 0.0302(18) 0.0022(12) -0.0152(14) -0.0059(12)
C51 0.0272(18) 0.0213(15) 0.036(2) 0.0050(13) -0.0075(15) -0.0129(13)
C52 0.0289(18) 0.0248(15) 0.0251(18) 0.0038(12) -0.0098(14) -0.0085(13)
C53 0.0305(19) 0.0316(17) 0.0307(19) 0.0067(14) -0.0096(15) -0.0137(14)
C54 0.029(2) 0.049(2) 0.033(2) 0.0028(16) -0.0088(16) -0.0160(16)
C55 0.028(2) 0.042(2) 0.036(2) 0.0027(16) -0.0065(16) -0.0021(15)
C56 0.036(2) 0.0293(18) 0.036(2) -0.0002(14) -0.0066(17) -0.0022(15)
C57 0.031(2) 0.0307(17) 0.036(2) -0.0008(14) -0.0110(16) -0.0122(14)
C58 0.039(2) 0.0206(15) 0.0262(18) 0.0009(12) -0.0099(15) -0.0018(13)
C59 0.050(2) 0.0217(16) 0.039(2) 0.0041(14) -0.0185(18) -0.0021(15)
C60 0.049(2) 0.0346(19) 0.037(2) 0.0068(15) -0.0214(18) -0.0084(17)
C61 0.046(2) 0.0368(19) 0.030(2) 0.0030(15) -0.0082(17) -0.0075(16)
C62 0.075(3) 0.091(3) 0.029(2) -0.010(2) 0.006(2) -0.046(3)
C66 0.030(2) 0.0323(18) 0.043(2) -0.0128(15) -0.0114(17) -0.0037(14)
C67 0.026(2) 0.042(2) 0.077(3) -0.020(2) -0.014(2) 0.0024(16)
C68 0.034(2) 0.0321(19) 0.050(3) -0.0091(16) -0.0127(18) 0.0031(15)
C69 0.033(2) 0.057(2) 0.047(3) -0.0127(19) -0.0006(19) -0.0050(18)
C70 0.077(3) 0.062(3) 0.031(2) 0.0049(19) -0.003(2) -0.023(2)
C74 0.0301(19) 0.0290(17) 0.037(2) 0.0038(14) -0.0086(16) -0.0093(14)
Cl75 0.0288(5) 0.0387(5) 0.0426(6) 0.0004(4) -0.0084(4) -0.0047(4)
Cl76 0.0501(6) 0.0300(4) 0.0532(6) 0.0013(4) -0.0075(5) -0.0174(4)
Cl77 0.0674(8) 0.0328(5) 0.1024(10) -0.0074(5) -0.0579(7) -0.0043(5)
C78 0.067(4) 0.042(3) 0.059(4) 0.003(3) 0.008(3) -0.015(3)
Cl79 0.138(2) 0.0639(12) 0.0707(14) 0.0182(9) -0.0106(13) -0.0081(12)
Cl80 0.1017(18) 0.0768(14) 0.114(2) -0.0010(12) -0.0260(14) -0.0431(12)
Cl81 0.160(3) 0.0930(17) 0.130(2) -0.0588(16) -0.022(2) -0.0354(16)

loop_
_atom_type_symbol
_atom_type_description
_atom_type_scat_dispersion_real
_atom_type_scat_dispersion_imag
_atom_type_scat_source
C C 0.0033 0.0016 'International Tables Vol C Tables 4.2.6.8 and 6.1.1.4'
H H 0.0000 0.0000 'International Tables Vol C Tables 4.2.6.8 and 6.1.1.4'
O O 0.0106 0.0060 'International Tables Vol C Tables 4.2.6.8 and 6.1.1.4'
Cl Cl 0.1484 0.1585 'International Tables Vol C Tables 4.2.6.8 and 6.1.1.4'
N N 0.0061 0.0033 'International Tables Vol C Tables 4.2.6.8 and 6.1.1.4'
Ti Ti 0.2776 0.4457 'International Tables Vol C Tables 4.2.6.8 and 6.1.1.4'

loop_
_geom_angle_atom_site_label_1
_geom_angle_atom_site_label_2
_geom_angle_atom_site_label_3
_geom_angle
_geom_angle_site_symmetry_1
_geom_angle_site_symmetry_3
_geom_angle_publ_flag
O4 Ti1 O5 95.24(10) . . ?
O4 Ti1 N34 96.95(10) . . ?
O5 Ti1 N34 95.26(10) . . ?
O4 Ti1 N46 95.29(10) . . ?
O5 Ti1 N46 98.01(10) . . ?
N34 Ti1 N46 161.02(10) . . ?
O4 Ti1 Cl3 88.38(7) . . ?
O5 Ti1 Cl3 176.03(7) . . ?
N34 Ti1 Cl3 82.66(7) . . ?
N46 Ti1 Cl3 83.25(7) . . ?
O4 Ti1 Cl2 177.58(7) . . ?
O5 Ti1 Cl2 86.42(7) . . ?
N34 Ti1 Cl2 84.64(7) . . ?
N46 Ti1 Cl2 82.72(7) . . ?
Cl3 Ti1 Cl2 90.01(3) . . ?
C26 O4 Ti1 169.1(2) . . ?
C12 O5 Ti1 165.6(2) . . ?
C7 C6 C32 109.7(3) . . ?
C7 C6 H6A 109.7 . . ?
C32 C6 H6A 109.7 . . ?
C7 C6 H6B 109.7 . . ?
C32 C6 H6B 109.7 . . ?
H6A C6 H6B 108.2 . . ?
C8 C7 C12 118.9(3) . . ?
C8 C7 C6 119.0(3) . . ?
C12 C7 C6 122.0(3) . . ?
C7 C8 C9 123.2(3) . . ?
C7 C8 H8 118.4 . . ?
C9 C8 H8 118.4 . . ?
C8 C9 C10 116.1(3) . . ?
C8 C9 C58 123.1(3) . . ?
C10 C9 C58 120.7(3) . . ?
C11 C10 C9 123.3(3) . . ?
C11 C10 H10 118.3 . . ?
C9 C10 H10 118.3 . . ?
C10 C11 C12 119.2(3) . . ?
C10 C11 C13 118.2(3) . . ?
C12 C11 C13 122.7(3) . . ?
O5 C12 C11 120.6(3) . . ?
O5 C12 C7 120.0(3) . . ?
C11 C12 C7 119.3(3) . . ?
C11 C13 C14 111.0(3) . . ?
C11 C13 H13A 109.4 . . ?
C14 C13 H13A 109.4 . . ?
C11 C13 H13B 109.5 . . ?
C14 C13 H13B 109.5 . . ?
H13A C13 H13B 108.0 . . ?
C19 C14 C15 119.0(3) . . ?
C19 C14 C13 120.1(3) . . ?
C15 C14 C13 120.8(3) . . ?
C16 C15 C14 121.7(3) . . ?
C16 C15 H15 119.2 . . ?
C14 C15 H15 119.2 . . ?
C17 C16 C15 117.9(3) . . ?
C17 C16 C62 122.3(3) . . ?
C15 C16 C62 119.6(3) . . ?
C16 C17 C18 121.8(3) . . ?
C16 C17 H17 119.1 . . ?
C18 C17 H17 119.1 . . ?
C17 C18 C19 118.8(3) . . ?
C17 C18 C20 121.0(3) . . ?
C19 C18 C20 120.1(3) . . ?
C14 C19 C18 119.8(3) . . ?
C14 C19 C38 119.3(3) . . ?
C18 C19 C38 120.8(3) . . ?
C21 C20 C18 110.8(3) . . ?
C21 C20 H20A 109.5 . . ?
C18 C20 H20A 109.5 . . ?
C21 C20 H20B 109.5 . . ?
C18 C20 H20B 109.5 . . ?
H20A C20 H20B 108.1 . . ?
C22 C21 C26 118.7(3) . . ?
C22 C21 C20 119.2(3) . . ?
C26 C21 C20 122.0(3) . . ?
C23 C22 C21 123.0(3) . . ?
C23 C22 H22 118.5 . . ?
C21 C22 H22 118.5 . . ?
C24 C23 C22 116.4(3) . . ?
C24 C23 C66 120.3(3) . . ?
C22 C23 C66 123.3(3) . . ?
C23 C24 C25 123.6(3) . . ?
C23 C24 H24 118.2 . . ?
C25 C24 H24 118.2 . . ?
C24 C25 C26 118.4(3) . . ?
C24 C25 C27 119.7(3) . . ?
C26 C25 C27 121.8(3) . . ?
O4 C26 C21 119.8(3) . . ?
O4 C26 C25 120.4(3) . . ?
C21 C26 C25 119.8(3) . . ?
C28 C27 C25 110.2(2) . . ?
C28 C27 H27A 109.6 . . ?
C25 C27 H27A 109.6 . . ?
C28 C27 H27B 109.6 . . ?
C25 C27 H27B 109.6 . . ?
H27A C27 H27B 108.1 . . ?
C33 C28 C29 118.3(3) . . ?
C33 C28 C27 121.1(3) . . ?
C29 C28 C27 120.4(3) . . ?
C30 C29 C28 121.7(3) . . ?
C30 C29 H29 119.2 . . ?
C28 C29 H29 119.2 . . ?
C31 C30 C29 118.4(3) . . ?
C31 C30 C70 123.7(3) . . ?
C29 C30 C70 117.8(3) . . ?
C30 C31 C32 122.0(3) . . ?
C30 C31 H31 119.0 . . ?
C32 C31 H31 119.0 . . ?
C33 C32 C31 118.3(3) . . ?
C33 C32 C6 121.0(3) . . ?
C31 C32 C6 120.3(3) . . ?
C32 C33 C28 120.8(3) . . ?
C32 C33 C50 119.5(3) . . ?
C28 C33 C50 119.6(3) . . ?
N35 N34 C38 109.9(3) . . ?
N35 N34 Ti1 122.65(18) . . ?
C38 N34 Ti1 127.3(2) . . ?
N34 N35 N36 106.3(2) . . ?
N35 N36 C37 111.7(3) . . ?
N35 N36 C39 118.4(2) . . ?
C37 N36 C39 129.5(3) . . ?
N36 C37 C38 104.6(3) . . ?
N36 C37 H37 127.7 . . ?
C38 C37 H37 127.7 . . ?
N34 C38 C37 107.5(3) . . ?
N34 C38 C19 123.3(3) . . ?
C37 C38 C19 129.2(3) . . ?
N36 C39 C40 113.7(3) . . ?
N36 C39 H39A 108.8 . . ?
C40 C39 H39A 108.8 . . ?
N36 C39 H39B 108.8 . . ?
C40 C39 H39B 108.8 . . ?
H39A C39 H39B 107.7 . . ?
C45 C40 C41 118.3(3) . . ?
C45 C40 C39 120.5(3) . . ?
C41 C40 C39 121.1(3) . . ?
C42 C41 C40 120.7(3) . . ?
C42 C41 H41 119.6 . . ?
C40 C41 H41 119.6 . . ?
C41 C42 C43 120.1(4) . . ?
C41 C42 H42 119.9 . . ?
C43 C42 H42 119.9 . . ?
C44 C43 C42 120.0(4) . . ?
C44 C43 H43 120.0 . . ?
C42 C43 H43 120.0 . . ?
C43 C44 C45 119.9(3) . . ?
C43 C44 H44 120.0 . . ?
C45 C44 H44 120.0 . . ?
C44 C45 C40 120.9(3) . . ?
C44 C45 H45 119.6 . . ?
C40 C45 H45 119.5 . . ?
N47 N46 C50 110.0(3) . . ?
N47 N46 Ti1 122.8(2) . . ?
C50 N46 Ti1 127.2(2) . . ?
N48 N47 N46 105.7(3) . . ?
N47 N48 C49 112.0(3) . . ?
N47 N48 C51 118.8(3) . . ?
C49 N48 C51 129.2(3) . . ?
N48 C49 C50 105.8(3) . . ?
N48 C49 H49 127.1 . . ?
C50 C49 H49 127.1 . . ?
N46 C50 C49 106.5(3) . . ?
N46 C50 C33 122.5(3) . . ?
C49 C50 C33 131.0(3) . . ?
N48 C51 C52 114.2(2) . . ?
N48 C51 H51A 108.7 . . ?
C52 C51 H51A 108.7 . . ?
N48 C51 H51B 108.7 . . ?
C52 C51 H51B 108.7 . . ?
H51A C51 H51B 107.6 . . ?
C53 C52 C57 118.7(3) . . ?
C53 C52 C51 119.4(3) . . ?
C57 C52 C51 121.7(3) . . ?
C52 C53 C54 120.5(3) . . ?
C52 C53 H53 119.7 . . ?
C54 C53 H53 119.7 . . ?
C55 C54 C53 119.8(3) . . ?
C55 C54 H54 120.1 . . ?
C53 C54 H54 120.1 . . ?
C54 C55 C56 120.7(3) . . ?
C54 C55 H55 119.7 . . ?
C56 C55 H55 119.7 . . ?
C57 C56 C55 119.7(3) . . ?
C57 C56 H56 120.2 . . ?
C55 C56 H56 120.2 . . ?
C56 C57 C52 120.7(3) . . ?
C56 C57 H57 119.7 . . ?
C52 C57 H57 119.7 . . ?
C60 C58 C9 112.1(3) . . ?
C60 C58 C61 109.3(3) . . ?
C9 C58 C61 108.2(3) . . ?
C60 C58 C59 108.5(3) . . ?
C9 C58 C59 109.9(3) . . ?
C61 C58 C59 108.8(3) . . ?
C58 C59 H59A 109.5 . . ?
C58 C59 H59B 109.5 . . ?
H59A C59 H59B 109.5 . . ?
C58 C59 H59C 109.5 . . ?
H59A C59 H59C 109.5 . . ?
H59B C59 H59C 109.5 . . ?
C58 C60 H60A 109.5 . . ?
C58 C60 H60B 109.5 . . ?
H60A C60 H60B 109.5 . . ?
C58 C60 H60C 109.5 . . ?
H60A C60 H60C 109.5 . . ?
H60B C60 H60C 109.5 . . ?
C58 C61 H61A 109.5 . . ?
C58 C61 H61B 109.5 . . ?
H61A C61 H61B 109.5 . . ?
C58 C61 H61C 109.5 . . ?
H61A C61 H61C 109.5 . . ?
H61B C61 H61C 109.5 . . ?
C64B C62 C63A 118.1(7) . . ?
C64B C62 C65B 109.01(10) . . ?
C63A C62 C65B 76.3(5) . . ?
C64B C62 C64A 28.5(5) . . ?
C63A C62 C64A 108.90(10) . . ?
C65B C62 C64A 135.7(6) . . ?
C64B C62 C63B 108.88(10) . . ?
C63A C62 C63B 32.6(5) . . ?
C65B C62 C63B 108.79(10) . . ?
C64A C62 C63B 87.5(5) . . ?
C64B C62 C65A 80.1(5) . . ?
C63A C62 C65A 108.84(10) . . ?
C65B C62 C65A 36.1(4) . . ?
C64A C62 C65A 108.62(10) . . ?
C63B C62 C65A 140.7(5) . . ?
C64B C62 C16 121.0(6) . . ?
C63A C62 C16 115.1(4) . . ?
C65B C62 C16 106.4(6) . . ?
C64A C62 C16 110.0(4) . . ?
C63B C62 C16 102.1(5) . . ?
C65A C62 C16 105.2(4) . . ?
C62 C63A H63A 109.5 . . ?
C62 C63A H63B 109.5 . . ?
C62 C63A H63C 109.5 . . ?
C62 C64A H64A 109.5 . . ?
C62 C64A H64B 109.5 . . ?
C62 C64A H64C 109.5 . . ?
C62 C65A H65A 109.5 . . ?
C62 C65A H65B 109.5 . . ?
C62 C65A H65C 109.5 . . ?
C62 C63B H63D 109.4 . . ?
C62 C63B H63E 109.5 . . ?
H63D C63B H63E 109.5 . . ?
C62 C63B H63F 109.5 . . ?
H63D C63B H63F 109.5 . . ?
H63E C63B H63F 109.5 . . ?
C62 C64B H64D 110.3 . . ?
C62 C64B H64E 110.4 . . ?
H64D C64B H64E 108.6 . . ?
C62 C64B H64F 110.4 . . ?
H64D C64B H64F 108.6 . . ?
H64E C64B H64F 108.6 . . ?
C62 C65B H65D 109.4 . . ?
C62 C65B H65E 109.4 . . ?
H65D C65B H65E 109.5 . . ?
C62 C65B H65F 109.5 . . ?
H65D C65B H65F 109.5 . . ?
H65E C65B H65F 109.5 . . ?
C68 C66 C23 110.6(3) . . ?
C68 C66 C67 107.5(3) . . ?
C23 C66 C67 111.4(3) . . ?
C68 C66 C69 109.4(3) . . ?
C23 C66 C69 108.1(3) . . ?
C67 C66 C69 109.9(3) . . ?
C66 C67 H67A 109.5 . . ?
C66 C67 H67B 109.5 . . ?
H67A C67 H67B 109.5 . . ?
C66 C67 H67C 109.5 . . ?
H67A C67 H67C 109.5 . . ?
H67B C67 H67C 109.5 . . ?
C66 C68 H68A 109.5 . . ?
C66 C68 H68B 109.5 . . ?
H68A C68 H68B 109.5 . . ?
C66 C68 H68C 109.5 . . ?
H68A C68 H68C 109.5 . . ?
H68B C68 H68C 109.5 . . ?
C66 C69 H69A 109.5 . . ?
C66 C69 H69B 109.5 . . ?
H69A C69 H69B 109.5 . . ?
C66 C69 H69C 109.5 . . ?
H69A C69 H69C 109.5 . . ?
H69B C69 H69C 109.5 . . ?
C72B C70 C71A 117.5(5) . . ?
C72B C70 C73B 109.05(10) . . ?
C71A C70 C73B 58.1(6) . . ?
C72B C70 C71B 109.03(9) . . ?
C71A C70 C71B 33.0(5) . . ?
C73B C70 C71B 91.1(8) . . ?
C72B C70 C73A 64.8(5) . . ?
C71A C70 C73A 108.86(10) . . ?
C73B C70 C73A 56.3(6) . . ?
C71B C70 C73A 137.0(5) . . ?
C72B C70 C72A 44.1(5) . . ?
C71A C70 C72A 108.81(10) . . ?
C73B C70 C72A 144.8(6) . . ?
C71B C70 C72A 81.4(5) . . ?
C73A C70 C72A 108.54(10) . . ?
C72B C70 C30 127.6(6) . . ?
C71A C70 C30 113.5(3) . . ?
C73B C70 C30 107.0(6) . . ?
C71B C70 C30 107.0(5) . . ?
C73A C70 C30 109.0(3) . . ?
C72A C70 C30 108.0(4) . . ?
C70 C71A H71A 109.5 . . ?
C70 C71A H71B 109.5 . . ?
C70 C71A H71C 109.5 . . ?
C70 C72A H72A 109.5 . . ?
C70 C72A H72B 109.5 . . ?
C70 C72A H72C 109.5 . . ?
C70 C73A H73A 109.5 . . ?
C70 C73A H73B 109.5 . . ?
C70 C73A H73C 109.5 . . ?
C70 C71B H71D 109.5 . . ?
C70 C71B H71E 109.5 . . ?
H71D C71B H71E 109.5 . . ?
C70 C71B H71F 109.5 . . ?
H71D C71B H71F 109.5 . . ?
H71E C71B H71F 109.5 . . ?
C70 C72B H72D 109.5 . . ?
C70 C72B H72E 109.5 . . ?
H72D C72B H72E 109.5 . . ?
C70 C72B H72F 109.5 . . ?
H72D C72B H72F 109.5 . . ?
H72E C72B H72F 109.5 . . ?
C70 C73B H73D 109.5 . . ?
C70 C73B H73E 109.5 . . ?
H73D C73B H73E 109.5 . . ?
C70 C73B H73F 109.5 . . ?
H73D C73B H73F 109.5 . . ?
H73E C73B H73F 109.5 . . ?
Cl77 C74 Cl76 110.6(2) . . ?
Cl77 C74 Cl75 110.5(2) . . ?
Cl76 C74 Cl75 109.99(19) . . ?
Cl77 C74 H74 108.6 . . ?
Cl76 C74 H74 108.6 . . ?
Cl75 C74 H74 108.6 . . ?
Cl80 C78 Cl81 110.1(4) . . ?
Cl80 C78 Cl79 109.9(4) . . ?
Cl81 C78 Cl79 113.7(5) . . ?
Cl80 C78 H78 107.6 . . ?
Cl81 C78 H78 107.6 . . ?
Cl79 C78 H78 107.6 . . ?

loop_
_geom_bond_atom_site_label_1
_geom_bond_atom_site_label_2
_geom_bond_distance
_geom_bond_site_symmetry_2
_geom_bond_publ_flag
Ti1 O4 1.817(2) . ?
Ti1 O5 1.832(2) . ?
Ti1 N34 2.155(3) . ?
Ti1 N46 2.177(3) . ?
Ti1 Cl3 2.4070(9) . ?
Ti1 Cl2 2.4122(9) . ?
O4 C26 1.367(4) . ?
O5 C12 1.367(4) . ?
C6 C7 1.505(4) . ?
C6 C32 1.525(5) . ?
C6 H6A 0.9900 . ?
C6 H6B 0.9900 . ?
C7 C8 1.392(4) . ?
C7 C12 1.410(5) . ?
C8 C9 1.393(4) . ?
C8 H8 0.9500 . ?
C9 C10 1.398(5) . ?
C9 C58 1.530(4) . ?
C10 C11 1.383(5) . ?
C10 H10 0.9500 . ?
C11 C12 1.406(4) . ?
C11 C13 1.516(5) . ?
C13 C14 1.527(5) . ?
C13 H13A 0.9900 . ?
C13 H13B 0.9900 . ?
C14 C19 1.393(5) . ?
C14 C15 1.398(5) . ?
C15 C16 1.391(6) . ?
C15 H15 0.9500 . ?
C16 C17 1.388(5) . ?
C16 C62 1.565(5) . ?
C17 C18 1.394(5) . ?
C17 H17 0.9500 . ?
C18 C19 1.406(4) . ?
C18 C20 1.517(5) . ?
C19 C38 1.480(4) . ?
C20 C21 1.513(4) . ?
C20 H20A 0.9900 . ?
C20 H20B 0.9900 . ?
C21 C22 1.398(5) . ?
C21 C26 1.404(5) . ?
C22 C23 1.387(5) . ?
C22 H22 0.9500 . ?
C23 C24 1.386(5) . ?
C23 C66 1.531(5) . ?
C24 C25 1.392(5) . ?
C24 H24 0.9500 . ?
C25 C26 1.405(4) . ?
C25 C27 1.518(5) . ?
C27 C28 1.516(5) . ?
C27 H27A 0.9900 . ?
C27 H27B 0.9900 . ?
C28 C33 1.395(5) . ?
C28 C29 1.400(5) . ?
C29 C30 1.385(5) . ?
C29 H29 0.9500 . ?
C30 C31 1.383(5) . ?
C30 C70 1.548(5) . ?
C31 C32 1.394(5) . ?
C31 H31 0.9500 . ?
C32 C33 1.396(4) . ?
C33 C50 1.483(4) . ?
N34 N35 1.317(4) . ?
N34 C38 1.357(4) . ?
N35 N36 1.323(4) . ?
N36 C37 1.356(4) . ?
N36 C39 1.474(4) . ?
C37 C38 1.363(5) . ?
C37 H37 0.9500 . ?
C39 C40 1.499(5) . ?
C39 H39A 0.9900 . ?
C39 H39B 0.9900 . ?
C40 C45 1.393(4) . ?
C40 C41 1.393(5) . ?
C41 C42 1.381(5) . ?
C41 H41 0.9500 . ?
C42 C43 1.383(5) . ?
C42 H42 0.9500 . ?
C43 C44 1.378(6) . ?
C43 H43 0.9500 . ?
C44 C45 1.384(5) . ?
C44 H44 0.9500 . ?
C45 H45 0.9500 . ?
N46 N47 1.333(3) . ?
N46 C50 1.363(4) . ?
N47 N48 1.325(4) . ?
N48 C49 1.341(4) . ?
N48 C51 1.470(4) . ?
C49 C50 1.365(4) . ?
C49 H49 0.9500 . ?
C51 C52 1.494(5) . ?
C51 H51A 0.9900 . ?
C51 H51B 0.9900 . ?
C52 C53 1.391(5) . ?
C52 C57 1.401(4) . ?
C53 C54 1.396(5) . ?
C53 H53 0.9500 . ?
C54 C55 1.373(5) . ?
C54 H54 0.9500 . ?
C55 C56 1.385(5) . ?
C55 H55 0.9500 . ?
C56 C57 1.385(5) . ?
C56 H56 0.9500 . ?
C57 H57 0.9500 . ?
C58 C60 1.531(5) . ?
C58 C61 1.533(5) . ?
C58 C59 1.544(4) . ?
C59 H59A 0.9800 . ?
C59 H59B 0.9800 . ?
C59 H59C 0.9800 . ?
C60 H60A 0.9800 . ?
C60 H60B 0.9800 . ?
C60 H60C 0.9800 . ?
C61 H61A 0.9800 . ?
C61 H61B 0.9800 . ?
C61 H61C 0.9800 . ?
C62 C64B 1.5290(10) . ?
C62 C63A 1.5294(10) . ?
C62 C65B 1.5300(10) . ?
C62 C64A 1.5316(10) . ?
C62 C63B 1.5317(10) . ?
C62 C65A 1.5320(10) . ?
C63A H63A 0.9800 . ?
C63A H63B 0.9800 . ?
C63A H63C 0.9800 . ?
C64A H64A 0.9800 . ?
C64A H64B 0.9800 . ?
C64A H64C 0.9800 . ?
C65A H65A 0.9800 . ?
C65A H65B 0.9800 . ?
C65A H65C 0.9800 . ?
C63B H63D 0.9800 . ?
C63B H63E 0.9800 . ?
C63B H63F 0.9800 . ?
C64B H64D 0.9891 . ?
C64B H64E 0.9892 . ?
C64B H64F 0.9891 . ?
C65B H65D 0.9800 . ?
C65B H65E 0.9800 . ?
C65B H65F 0.9800 . ?
C66 C68 1.528(5) . ?
C66 C67 1.534(5) . ?
C66 C69 1.553(6) . ?
C67 H67A 0.9800 . ?
C67 H67B 0.9800 . ?
C67 H67C 0.9800 . ?
C68 H68A 0.9800 . ?
C68 H68B 0.9800 . ?
C68 H68C 0.9800 . ?
C69 H69A 0.9800 . ?
C69 H69B 0.9800 . ?
C69 H69C 0.9800 . ?
C70 C72B 1.5282(10) . ?
C70 C71A 1.5293(10) . ?
C70 C73B 1.5300(10) . ?
C70 C71B 1.5301(10) . ?
C70 C73A 1.5321(10) . ?
C70 C72A 1.5328(10) . ?
C71A H71A 0.9800 . ?
C71A H71B 0.9800 . ?
C71A H71C 0.9800 . ?
C72A H72A 0.9800 . ?
C72A H72B 0.9800 . ?
C72A H72C 0.9800 . ?
C73A H73A 0.9800 . ?
C73A H73B 0.9800 . ?
C73A H73C 0.9800 . ?
C71B H71D 0.9800 . ?
C71B H71E 0.9800 . ?
C71B H71F 0.9800 . ?
C72B H72D 0.9800 . ?
C72B H72E 0.9800 . ?
C72B H72F 0.9800 . ?
C73B H73D 0.9800 . ?
C73B H73E 0.9800 . ?
C73B H73F 0.9800 . ?
C74 Cl77 1.740(4) . ?
C74 Cl76 1.765(3) . ?
C74 Cl75 1.772(3) . ?
C74 H74 1.0000 . ?
C78 Cl80 1.695(8) . ?
C78 Cl81 1.708(7) . ?
C78 Cl79 1.737(6) . ?
C78 H78 1.0000 . ?
